data_2220214
loop_
_publ_author_name
'Saharin, Siti Munirah'
'Mohd Ali, Hapipah'
'Robinson, Ward T.'
'Mahmood, A. A.'

_publ_section_title
;<i>N</i>^2^-[1-(2-Hydroxyphenyl)ethylidene]-<i>N</i>^2'^-(1<i>H</i>-indol-3-ylmethylene)carbonic
 dihydrazide
;
_journal_coeditor_code HG2434
_journal_issue 12
_journal_name_full 'Acta Crystallographica Section E'
_journal_page_first o2357
_journal_paper_doi 10.1107/S1600536808035757
_journal_volume 64
_journal_year 2008
_chemical_formula_iupac 'C18 H17 N5 O2'
_chemical_formula_moiety 'C18 H17 N5 O2'
_chemical_formula_sum 'C18 H17 N5 O2'
_chemical_formula_weight 335.37
_chemical_name_common
;
N^2^-[1-(2-Hydroxyphenyl)ethylidene]-N^2'^-(1<i>H</i>-indol-3-
ylmethylene)carbonic dihydrazide
;
_chemical_name_systematic
;
1-[1-(2-hydroxyphenyl)ethylideneamino]-3-(1<i>H</i>-indol-3-
ylmethyleneamino)urea
;
_space_group_IT_number 14
_symmetry_cell_setting monoclinic
_symmetry_space_group_name_Hall '-P 2yn'
_symmetry_space_group_name_H-M 'P 1 21/n 1'
_atom_sites_solution_hydrogens geom
_atom_sites_solution_primary direct
_atom_sites_solution_secondary difmap
_audit_creation_method SHELXL-97
_cell_angle_alpha 90.00
_cell_angle_beta 97.295(2)
_cell_angle_gamma 90.00
_cell_formula_units_Z 4
_cell_length_a 7.0802(8)
_cell_length_b 9.5335(11)
_cell_length_c 25.110(3)
_cell_measurement_reflns_used 6889
_cell_measurement_temperature 100(2)
_cell_measurement_theta_max 30.53
_cell_measurement_theta_min 2.29
_cell_volume 1681.2(3)
_computing_cell_refinement 'APEX2 (Bruker, 2007)'
_computing_data_collection 'APEX2 (Bruker, 2007)'
_computing_data_reduction 'SAINT (Bruker, 2007)'
_computing_molecular_graphics 'X-SEED (Barbour, 2001)'
_computing_publication_material 'publCIF (Westrip, 2008)'
_computing_structure_refinement 'SHELXL97 (Sheldrick, 2008)'
_computing_structure_solution 'SHELXS97 (Sheldrick, 2008)'
_diffrn_ambient_temperature 100(2)
_diffrn_measured_fraction_theta_full 0.997
_diffrn_measured_fraction_theta_max 0.922
_diffrn_measurement_device_type 'Bruker APEXII CCD area-detector'
_diffrn_measurement_method \w
_diffrn_radiation_monochromator graphite
_diffrn_radiation_source 'fine-focus sealed tube'
_diffrn_radiation_type MoK\a
_diffrn_radiation_wavelength 0.71073
_diffrn_reflns_av_R_equivalents 0.0143
_diffrn_reflns_av_sigmaI/netI 0.0181
_diffrn_reflns_limit_h_max 4
_diffrn_reflns_limit_h_min -10
_diffrn_reflns_limit_k_max 12
_diffrn_reflns_limit_k_min -13
_diffrn_reflns_limit_l_max 35
_diffrn_reflns_limit_l_min -34
_diffrn_reflns_number 11912
_diffrn_reflns_theta_full 25.00
_diffrn_reflns_theta_max 30.55
_diffrn_reflns_theta_min 2.29
_exptl_absorpt_coefficient_mu 0.091
_exptl_absorpt_correction_T_max 0.9857
_exptl_absorpt_correction_T_min 0.8211
_exptl_absorpt_correction_type multi-scan
_exptl_absorpt_process_details '(SADABS; Sheldrick, 1996)'
_exptl_crystal_colour colourless
_exptl_crystal_density_diffrn 1.325
_exptl_crystal_density_method 'not measured'
_exptl_crystal_description irregular
_exptl_crystal_F_000 704
_exptl_crystal_size_max 0.42
_exptl_crystal_size_mid 0.42
_exptl_crystal_size_min 0.16
_refine_diff_density_max 0.433
_refine_diff_density_min -0.317
_refine_ls_extinction_method none
_refine_ls_goodness_of_fit_ref 1.033
_refine_ls_hydrogen_treatment constr
_refine_ls_matrix_type full
_refine_ls_number_parameters 228
_refine_ls_number_reflns 4740
_refine_ls_number_restraints 0
_refine_ls_restrained_S_all 1.033
_refine_ls_R_factor_all 0.0499
_refine_ls_R_factor_gt 0.0435
_refine_ls_shift/su_max 0.000
_refine_ls_shift/su_mean 0.000
_refine_ls_structure_factor_coef Fsqd
_refine_ls_weighting_details 'calc w=1/[\s^2^(Fo^2^)+(0.0656P)^2^+0.7125P] where P=(Fo^2^+2Fc^2^)/3'
_refine_ls_weighting_scheme calc
_refine_ls_wR_factor_gt 0.1163
_refine_ls_wR_factor_ref 0.1217
_reflns_number_gt 4145
_reflns_number_total 4740
_reflns_threshold_expression I>2\s(I)
_cod_data_source_file hg2434.cif
_cod_data_source_block I
_cod_original_sg_symbol_H-M 'P 21/n'
_cod_database_code 2220214
_cod_database_fobs_code 2220214

loop_
_symmetry_equiv_pos_as_xyz
'x, y, z'
'-x+1/2, y+1/2, -z+1/2'
'-x, -y, -z'
'x-1/2, -y-1/2, z-1/2'

loop_
_atom_site_type_symbol
_atom_site_label
_atom_site_fract_x
_atom_site_fract_y
_atom_site_fract_z
_atom_site_U_iso_or_equiv
_atom_site_adp_type
_atom_site_calc_flag
_atom_site_refinement_flags
_atom_site_occupancy
N N2 0.47231(13) 0.13948(10) 0.11232(3) 0.01593(18) Uani d . 1
O O2 0.38944(12) 0.16315(8) -0.02799(3) 0.01958(18) Uani d . 1
O O1 0.22435(14) 0.47449(9) -0.09575(3) 0.0246(2) Uani d . 1
H H1A 0.2598 0.4252 -0.0686 0.037 Uiso calc R 1
N N5 0.28865(13) 0.41919(9) 0.00270(3) 0.01540(18) Uani d . 1
N N3 0.45872(14) 0.09630(10) 0.05941(4) 0.01774(19) Uani d . 1
H H3B 0.4878 0.0099 0.0513 0.021 Uiso calc R 1
C C13 0.17966(15) 0.64221(11) -0.02541(4) 0.0159(2) Uani d . 1
N N4 0.35380(14) 0.31965(9) 0.03933(3) 0.01631(19) Uani d . 1
H H4B 0.3663 0.3374 0.0740 0.020 Uiso calc R 1
C C11 0.25266(15) 0.54484(11) 0.01820(4) 0.0150(2) Uani d . 1
C C10 0.39925(15) 0.19077(11) 0.02031(4) 0.0155(2) Uani d . 1
C C9 0.57339(15) 0.06194(11) 0.14689(4) 0.0160(2) Uani d . 1
H H9 0.6346 -0.0193 0.1354 0.019 Uiso calc R 1
C C8 0.59385(15) 0.09842(11) 0.20307(4) 0.0153(2) Uani d . 1
N N1 0.69458(15) 0.09189(10) 0.29159(4) 0.0203(2) Uani d . 1
H H1B 0.7590 0.0676 0.3225 0.024 Uiso calc R 1
C C12 0.28004(18) 0.59167(13) 0.07571(5) 0.0224(2) Uani d . 1
H H12A 0.1593 0.5833 0.0907 0.034 Uiso calc R 1
H H12B 0.3223 0.6896 0.0777 0.034 Uiso calc R 1
H H12C 0.3764 0.5326 0.0963 0.034 Uiso calc R 1
C C14 0.16631(16) 0.60243(11) -0.07989(4) 0.0180(2) Uani d . 1
C C15 0.09241(18) 0.69504(13) -0.12025(5) 0.0237(2) Uani d . 1
H H15 0.0813 0.6664 -0.1568 0.028 Uiso calc R 1
C C7 0.71448(17) 0.03294(12) 0.24298(4) 0.0192(2) Uani d . 1
H H7 0.7986 -0.0418 0.2375 0.023 Uiso calc R 1
C C5 0.49227(15) 0.20425(11) 0.22913(4) 0.0147(2) Uani d . 1
C C18 0.12097(18) 0.77799(12) -0.01393(5) 0.0240(2) Uani d . 1
H H18 0.1294 0.8076 0.0224 0.029 Uiso calc R 1
C C3 0.48431(17) 0.27906(12) 0.32274(5) 0.0208(2) Uani d . 1
H H3 0.5303 0.2721 0.3599 0.025 Uiso calc R 1
C C1 0.27606(18) 0.38481(13) 0.24917(5) 0.0255(3) Uani d . 1
H H1 0.1791 0.4509 0.2376 0.031 Uiso calc R 1
C C4 0.55764(16) 0.19532(11) 0.28456(4) 0.0164(2) Uani d . 1
C C2 0.34160(18) 0.37266(13) 0.30407(5) 0.0247(2) Uani d . 1
H H2 0.2868 0.4299 0.3290 0.030 Uiso calc R 1
C C17 0.05073(19) 0.87046(13) -0.05440(6) 0.0283(3) Uani d . 1
H H17 0.0134 0.9625 -0.0457 0.034 Uiso calc R 1
C C6 0.35025(16) 0.30202(12) 0.21144(5) 0.0200(2) Uani d . 1
H H6 0.3056 0.3114 0.1743 0.024 Uiso calc R 1
C C16 0.03524(18) 0.82812(13) -0.10749(5) 0.0264(3) Uani d . 1
H H16 -0.0148 0.8907 -0.1352 0.032 Uiso calc R 1

loop_
_atom_site_aniso_label
_atom_site_aniso_U_11
_atom_site_aniso_U_22
_atom_site_aniso_U_33
_atom_site_aniso_U_12
_atom_site_aniso_U_13
_atom_site_aniso_U_23
N2 0.0201(4) 0.0163(4) 0.0114(4) 0.0015(3) 0.0021(3) -0.0005(3)
O2 0.0286(4) 0.0170(4) 0.0127(3) 0.0047(3) 0.0009(3) -0.0006(3)
O1 0.0389(5) 0.0196(4) 0.0140(4) 0.0084(4) -0.0020(3) -0.0002(3)
N5 0.0172(4) 0.0140(4) 0.0148(4) 0.0021(3) 0.0012(3) 0.0020(3)
N3 0.0264(5) 0.0145(4) 0.0121(4) 0.0054(3) 0.0016(3) -0.0001(3)
C13 0.0141(4) 0.0142(4) 0.0192(5) 0.0006(4) 0.0015(4) 0.0011(4)
N4 0.0228(5) 0.0140(4) 0.0118(4) 0.0046(3) 0.0008(3) 0.0009(3)
C11 0.0144(4) 0.0146(4) 0.0162(4) 0.0004(4) 0.0027(3) -0.0004(4)
C10 0.0175(5) 0.0144(4) 0.0143(4) 0.0017(4) 0.0013(4) 0.0002(3)
C9 0.0180(5) 0.0149(4) 0.0153(4) 0.0021(4) 0.0033(4) 0.0004(4)
C8 0.0172(5) 0.0148(4) 0.0139(4) 0.0013(4) 0.0024(4) 0.0012(3)
N1 0.0262(5) 0.0209(5) 0.0128(4) 0.0031(4) -0.0008(3) 0.0018(3)
C12 0.0300(6) 0.0201(5) 0.0173(5) 0.0019(4) 0.0036(4) -0.0036(4)
C14 0.0173(5) 0.0162(5) 0.0197(5) 0.0010(4) -0.0007(4) 0.0018(4)
C15 0.0235(6) 0.0242(6) 0.0221(5) 0.0013(4) -0.0028(4) 0.0061(4)
C7 0.0232(5) 0.0187(5) 0.0157(5) 0.0044(4) 0.0016(4) 0.0015(4)
C5 0.0161(5) 0.0138(4) 0.0143(4) -0.0022(4) 0.0027(3) -0.0007(3)
C18 0.0265(6) 0.0172(5) 0.0281(6) 0.0045(4) 0.0033(5) -0.0003(4)
C3 0.0244(6) 0.0212(5) 0.0176(5) -0.0058(4) 0.0052(4) -0.0048(4)
C1 0.0210(6) 0.0239(6) 0.0310(6) 0.0058(4) 0.0013(5) -0.0083(5)
C4 0.0188(5) 0.0151(5) 0.0156(5) -0.0030(4) 0.0030(4) -0.0003(4)
C2 0.0240(6) 0.0244(6) 0.0269(6) -0.0022(5) 0.0076(5) -0.0108(5)
C17 0.0284(6) 0.0161(5) 0.0402(7) 0.0068(4) 0.0034(5) 0.0046(5)
C6 0.0189(5) 0.0199(5) 0.0208(5) 0.0031(4) 0.0002(4) -0.0029(4)
C16 0.0219(6) 0.0218(6) 0.0343(6) 0.0021(4) -0.0013(5) 0.0116(5)

loop_
_atom_type_symbol
_atom_type_description
_atom_type_scat_dispersion_real
_atom_type_scat_dispersion_imag
_atom_type_scat_source
C C 0.0033 0.0016 'International Tables Vol C Tables 4.2.6.8 and 6.1.1.4'
H H 0.0000 0.0000 'International Tables Vol C Tables 4.2.6.8 and 6.1.1.4'
N N 0.0061 0.0033 'International Tables Vol C Tables 4.2.6.8 and 6.1.1.4'
O O 0.0106 0.0060 'International Tables Vol C Tables 4.2.6.8 and 6.1.1.4'

loop_
_geom_angle_atom_site_label_1
_geom_angle_atom_site_label_2
_geom_angle_atom_site_label_3
_geom_angle
C9 N2 N3 116.25(9)
C14 O1 H1A 109.5
C11 N5 N4 120.31(9)
C10 N3 N2 118.31(9)
C10 N3 H3B 120.8
N2 N3 H3B 120.8
C18 C13 C14 117.56(10)
C18 C13 C11 120.87(10)
C14 C13 C11 121.57(9)
N5 N4 C10 117.64(9)
N5 N4 H4B 121.2
C10 N4 H4B 121.2
N5 C11 C13 114.95(9)
N5 C11 C12 123.94(10)
C13 C11 C12 121.10(9)
O2 C10 N3 122.82(10)
O2 C10 N4 123.15(9)
N3 C10 N4 114.02(9)
N2 C9 C8 119.98(10)
N2 C9 H9 120.0
C8 C9 H9 120.0
C7 C8 C9 125.24(10)
C7 C8 C5 106.56(9)
C9 C8 C5 128.18(9)
C7 N1 C4 109.28(9)
C7 N1 H1B 125.4
C4 N1 H1B 125.4
C11 C12 H12A 109.5
C11 C12 H12B 109.5
H12A C12 H12B 109.5
C11 C12 H12C 109.5
H12A C12 H12C 109.5
H12B C12 H12C 109.5
O1 C14 C15 116.97(10)
O1 C14 C13 122.57(9)
C15 C14 C13 120.46(10)
C16 C15 C14 120.45(11)
C16 C15 H15 119.8
C14 C15 H15 119.8
N1 C7 C8 109.75(10)
N1 C7 H7 125.1
C8 C7 H7 125.1
C6 C5 C4 118.98(10)
C6 C5 C8 134.45(10)
C4 C5 C8 106.55(9)
C17 C18 C13 121.61(12)
C17 C18 H18 119.2
C13 C18 H18 119.2
C2 C3 C4 117.05(10)
C2 C3 H3 121.5
C4 C3 H3 121.5
C6 C1 C2 121.18(11)
C6 C1 H1 119.4
C2 C1 H1 119.4
N1 C4 C3 129.59(10)
N1 C4 C5 107.85(9)
C3 C4 C5 122.54(10)
C3 C2 C1 121.48(11)
C3 C2 H2 119.3
C1 C2 H2 119.3
C16 C17 C18 119.80(11)
C16 C17 H17 120.1
C18 C17 H17 120.1
C1 C6 C5 118.75(11)
C1 C6 H6 120.6
C5 C6 H6 120.6
C15 C16 C17 120.09(11)
C15 C16 H16 120.0
C17 C16 H16 120.0

loop_
_geom_bond_atom_site_label_1
_geom_bond_atom_site_label_2
_geom_bond_distance
N2 C9 1.2862(14)
N2 N3 1.3824(12)
O2 C10 1.2344(13)
O1 C14 1.3626(13)
O1 H1A 0.8400
N5 C11 1.2948(13)
N5 N4 1.3608(12)
N3 C10 1.3591(13)
N3 H3B 0.8800
C13 C18 1.4007(15)
C13 C14 1.4111(15)
C13 C11 1.4779(14)
N4 C10 1.3712(13)
N4 H4B 0.8800
C11 C12 1.5003(15)
C9 C8 1.4424(14)
C9 H9 0.9500
C8 C7 1.3807(14)
C8 C5 1.4431(14)
N1 C7 1.3672(14)
N1 C4 1.3784(14)
N1 H1B 0.8800
C12 H12A 0.9800
C12 H12B 0.9800
C12 H12C 0.9800
C14 C15 1.3949(15)
C15 C16 1.3816(18)
C15 H15 0.9500
C7 H7 0.9500
C5 C6 1.4013(15)
C5 C4 1.4125(14)
C18 C17 1.3887(17)
C18 H18 0.9500
C3 C2 1.3844(18)
C3 C4 1.3973(15)
C3 H3 0.9500
C1 C6 1.3866(16)
C1 C2 1.4024(18)
C1 H1 0.9500
C2 H2 0.9500
C17 C16 1.384(2)
C17 H17 0.9500
C6 H6 0.9500
C16 H16 0.9500

loop_
_geom_hbond_atom_site_label_D
_geom_hbond_atom_site_label_H
_geom_hbond_atom_site_label_A
_geom_hbond_site_symmetry_A
_geom_hbond_distance_DH
_geom_hbond_distance_HA
_geom_hbond_distance_DA
_geom_hbond_angle_DHA
O1 H1A N5 . 0.84 1.78 2.5121(11) 145
N3 H3B O2 3_655 0.88 1.99 2.8481(13) 166
N1 H1B O1 4_666 0.88 2.14 2.8803(13) 142

loop_
_geom_torsion_atom_site_label_1
_geom_torsion_atom_site_label_2
_geom_torsion_atom_site_label_3
_geom_torsion_atom_site_label_4
_geom_torsion
C9 N2 N3 C10 -162.57(10)
C11 N5 N4 C10 -176.52(10)
N4 N5 C11 C13 -179.00(9)
N4 N5 C11 C12 0.64(16)
C18 C13 C11 N5 174.99(10)
C14 C13 C11 N5 -5.00(15)
C18 C13 C11 C12 -4.66(16)
C14 C13 C11 C12 175.35(10)
N2 N3 C10 O2 177.29(10)
N2 N3 C10 N4 -1.86(15)
N5 N4 C10 O2 2.37(16)
N5 N4 C10 N3 -178.48(9)
N3 N2 C9 C8 -179.42(9)
N2 C9 C8 C7 -172.45(11)
N2 C9 C8 C5 9.66(17)
C18 C13 C14 O1 178.09(11)
C11 C13 C14 O1 -1.93(17)
C18 C13 C14 C15 -1.62(16)
C11 C13 C14 C15 178.37(10)
O1 C14 C15 C16 -178.26(11)
C13 C14 C15 C16 1.46(18)
C4 N1 C7 C8 1.19(13)
C9 C8 C7 N1 -178.62(10)
C5 C8 C7 N1 -0.35(13)
C7 C8 C5 C6 -178.47(12)
C9 C8 C5 C6 -0.3(2)
C7 C8 C5 C4 -0.58(12)
C9 C8 C5 C4 177.62(10)
C14 C13 C18 C17 0.46(18)
C11 C13 C18 C17 -179.52(11)
C7 N1 C4 C3 177.00(11)
C7 N1 C4 C5 -1.54(13)
C2 C3 C4 N1 -178.03(11)
C2 C3 C4 C5 0.33(17)
C6 C5 C4 N1 179.57(10)
C8 C5 C4 N1 1.29(12)
C6 C5 C4 C3 0.90(16)
C8 C5 C4 C3 -177.38(10)
C4 C3 C2 C1 -1.19(18)
C6 C1 C2 C3 0.8(2)
C13 C18 C17 C16 0.9(2)
C2 C1 C6 C5 0.44(18)
C4 C5 C6 C1 -1.26(16)
C8 C5 C6 C1 176.42(12)
C14 C15 C16 C17 -0.10(19)
C18 C17 C16 C15 -1.1(2)

loop_
_cod_related_entry_id
_cod_related_entry_database
_cod_related_entry_code
1 ChemSpider 24741085
